data_1557391
loop_
_publ_author_name
'Inoue, Z.'
'Inomata, Y.'
'Tanaka, H.'
'Kawabata, H.'

_publ_section_title
;
 X-ray crystallographic data on aluminum silicon carbide, alpha-Al4SiC4
 and Al4Si2C5
;
_journal_name_full 'Journal of Materials Science'
_journal_page_first 575
_journal_page_last 580
_journal_volume 15
_journal_year 1980
_chemical_formula_sum 'C4 Al4 Si'
_chemical_name_common 'alpha-Al4SiC4 '
_space_group_IT_number 186
_space_group_name_Hall 'P 6c -2c'
_space_group_name_H-M_alt 'P 63 m c'
_cell_angle_alpha 90
_cell_angle_beta 90
_cell_angle_gamma 120
_cell_formula_units_Z 2
_cell_length_a 3.2771(1)
_cell_length_b 3.2771(1)
_cell_length_c 21.676(2)
_cell_volume 201.60(2)
_diffrn_ambient_pressure 100
_diffrn_ambient_temperature 298
_cod_data_source_file alpha-Al4SiC4.cif
_cod_data_source_block Al4SiC4
_cod_original_formula_sum 'Al4 Si C4'
_cod_database_code 1557391

loop_
_space_group_symop_id
_space_group_symop_operation_xyz
1 x,y,z
2 -y,x-y,z
3 -x+y,-x,z
4 -x,-y,z+1/2
5 y,-x+y,z+1/2
6 x-y,x,z+1/2
7 -y,-x,z
8 -x+y,y,z
9 x,x-y,z
10 y,x,z+1/2
11 x-y,-y,z+1/2
12 -x,-x+y,z+1/2

loop_
_atom_site_label
_atom_site_occupancy
_atom_site_fract_x
_atom_site_fract_y
_atom_site_fract_z
_atom_site_adp_type
_atom_site_B_iso_or_equiv
_atom_site_type_symbol
Si1 1.0 0.000000 0.000000 0.155000 Biso 1.000000 Si
Al1 1.0 0.333333 0.666667 0.045000 Biso 1.000000 Al
Al2 1.0 0.333333 0.666667 0.261000 Biso 1.000000 Al
Al3 1.0 0.000000 0.000000 0.345000 Biso 1.000000 Al
Al4 1.0 0.333333 0.666667 0.455000 Biso 1.000000 Al
C1 1.0 0.000000 0.000000 0.000000 Biso 1.000000 C
C2 1.0 0.000000 0.000000 0.248000 Biso 1.000000 C
C3 1.0 0.333333 0.666667 0.367000 Biso 1.000000 C
C4 1.0 0.333333 0.666667 0.137000 Biso 1.000000 C
